data_4111348
loop_
_publ_author_name
'Shin-ichi Ohkoshi'
'Yoshihide Tsunobuchi'
'Hitomi Takahashi'
'Toshiya Hozumi'
'Motoo Shiro'
'Kazuhito Hashimoto'

_publ_contact_author_address
;
    Department of Chemistry, School of Science,
    The University of Tokyo, 7-3-1 Hongo, Bunkyo-ku,
    Tokyo 1133-0033, Japan
;
_publ_contact_author_email ohkoshi@chem.s.u-tokyo.ac.jp
_publ_contact_author_name 'Shin-ichi Ohkoshi'
_publ_section_title
;
 Synthesis and Alcohol Vapor Sensitivity of a Ferromagnetic
 Copper-Tungsten Bimetallic Assembly
;
_journal_name_full 'Journal of the American Chemical Society'
_journal_page_first 3084
_journal_page_last 3085
_journal_paper_doi 10.1021/ja069353+
_journal_volume 129
_journal_year 2007
_chemical_formula_moiety 'C24 H8 Cu3 N20 W2, 1.5(C3 H8 O), 2.25(H2 O)'
_chemical_formula_sum 'C28.5 H24.5 Cu3 N20 O3.75 W2'
_chemical_formula_weight 1265.48
_space_group_IT_number 59
_symmetry_cell_setting orthorhombic
_symmetry_Int_Tables_number 59
_symmetry_space_group_name_Hall '-P 2ab 2a'
_symmetry_space_group_name_H-M 'P m m n :2'
_audit_creation_date 2006-07-07
_audit_creation_method 'by CrystalStructure 3.7.0'
_cell_angle_alpha 90.0000
_cell_angle_beta 90.0000
_cell_angle_gamma 90.0000
_cell_formula_units_Z 4
_cell_length_a 14.761(2)
_cell_length_b 25.593(4)
_cell_length_c 11.5284(19)
_cell_measurement_reflns_used 7291
_cell_measurement_temperature 90(1)
_cell_measurement_theta_max 29.9
_cell_measurement_theta_min 3.2
_cell_volume 4355.2(12)
_computing_cell_refinement 'PROCESS-AUTO (Rigaku, 1998)'
_computing_data_collection 'PROCESS-AUTO (Rigaku, 1998)'
_computing_data_reduction 'CrystalStructure (R/MSC, Rigaku, 2005)'
_computing_molecular_graphics 'ORTEP (Johnson, 1976)'
_computing_publication_material 'CrystalStructure (R/MSC, Rigaku, 2005)'
_computing_structure_refinement 'SHELXL97 (Sheldrick, 1997)'
_computing_structure_solution 'SHELXS97 (Sheldrick, 1997)'
_diffrn_detector_area_resol_mean 10.00
_diffrn_measured_fraction_theta_full 0.997
_diffrn_measured_fraction_theta_max 0.997
_diffrn_measurement_device_type 'Rigaku RAXIS-RAPID'
_diffrn_measurement_method \w
_diffrn_radiation_type 'Mo K\a'
_diffrn_radiation_wavelength 0.71075
_diffrn_reflns_av_R_equivalents 0.057
_diffrn_reflns_limit_h_max 19
_diffrn_reflns_limit_h_min -19
_diffrn_reflns_limit_k_max 33
_diffrn_reflns_limit_k_min -29
_diffrn_reflns_limit_l_max 14
_diffrn_reflns_limit_l_min -14
_diffrn_reflns_number 35384
_diffrn_reflns_theta_full 27.48
_diffrn_reflns_theta_max 27.48
_exptl_absorpt_coefficient_mu 6.766
_exptl_absorpt_correction_T_max 0.763
_exptl_absorpt_correction_T_min 0.425
_exptl_absorpt_correction_type multi-scan
_exptl_absorpt_process_details
;
    Higashi, T. (1995). Program for Absorption Correction.
    Rigaku Corporation, Tokyo, Japan.
;
_exptl_crystal_colour yellow
_exptl_crystal_density_diffrn 1.930
_exptl_crystal_density_method 'not measured'
_exptl_crystal_description platelet
_exptl_crystal_F_000 2402.00
_exptl_crystal_size_max 0.20
_exptl_crystal_size_mid 0.09
_exptl_crystal_size_min 0.04
_refine_diff_density_max 5.29
_refine_diff_density_min -1.14
_refine_ls_extinction_method none
_refine_ls_goodness_of_fit_ref 1.084
_refine_ls_hydrogen_treatment refall
_refine_ls_number_parameters 280
_refine_ls_number_reflns 5285
_refine_ls_R_factor_gt 0.0441
_refine_ls_shift/su_max 0.0010
_refine_ls_structure_factor_coef Fsqd
_refine_ls_weighting_details 'w = 1/[\s^2^(Fo^2^)+(0.0462P)^2^+81.3653P] where P=(Fo^2^+2Fc^2^)/3'
_refine_ls_weighting_scheme calc
_refine_ls_wR_factor_ref 0.1244
_reflns_number_gt 4350
_reflns_number_total 5285
_reflns_threshold_expression F^2^>2.0\s(F^2^)
_cod_data_source_file ja069353si20061229_124828.cif
_cod_data_source_block '_CuWprm-PrOH'
_cod_original_cell_volume 4355.1(12)
_cod_original_sg_symbol_H-M 'P m m n'
_cod_original_formula_sum 'C28.50 H24.50 Cu3 N20 O3.75 W2 '
_cod_database_code 4111348

loop_
_symmetry_equiv_pos_site_id
_symmetry_equiv_pos_as_xyz
1 +X,+Y,+Z
2 1/2-X,+Y,+Z
3 +X,1/2-Y,+Z
4 1/2-X,1/2-Y,+Z
5 -X,-Y,-Z
6 1/2+X,-Y,-Z
7 -X,1/2+Y,-Z
8 1/2+X,1/2+Y,-Z

loop_
_atom_site_label
_atom_site_type_symbol
_atom_site_fract_x
_atom_site_fract_y
_atom_site_fract_z
_atom_site_U_iso_or_equiv
_atom_site_adp_type
_atom_site_occupancy
_atom_site_symmetry_multiplicity
_atom_site_calc_flag
_atom_site_refinement_flags
_atom_site_disorder_assembly
_atom_site_disorder_group
W(1) W 0.7500 0.61056(2) 0.27670(4) 0.01059(12) Uani 1.00 2 d S . .
W(2) W 0.2500 0.599490(10) 0.22739(4) 0.01073(12) Uani 1.00 2 d S . .
Cu(1A) Cu 0.5000 0.5000 0.5000 0.0127(2) Uani 1.00 2 d S . .
Cu(1B) Cu 0.5000 0.5000 0.0000 0.0143(2) Uani 1.00 2 d S . .
Cu(2) Cu 0.48596(9) 0.7500 0.31494(12) 0.0186(2) Uani 1.00 2 d S . .
O(1) O 0.4739(8) 0.7500 0.5026(9) 0.055(3) Uani 1.00 2 d S . .
O(2) O 0.6224(11) 0.7500 0.6484(15) 0.115(6) Uani 1.00 2 d S . .
O(3) O 0.7500 0.7500 0.844(3) 0.095(17) Uani 0.50 4 d SP . .
N(1) N 0.6037(4) 0.5380(2) 0.4232(5) 0.0153(12) Uani 1.00 1 d . . .
N(2) N 0.6142(4) 0.5467(2) 0.0979(5) 0.0194(13) Uani 1.00 1 d . . .
N(3) N 0.5805(4) 0.6958(2) 0.2982(6) 0.0240(15) Uani 1.00 1 d . . .
N(4) N 0.7500 0.6584(4) 0.5453(9) 0.030(2) Uani 1.00 2 d S . .
N(5) N 0.7500 0.6760(5) 0.0279(11) 0.043(3) Uani 1.00 2 d S . .
N(6) N 0.3976(4) 0.5634(2) 0.4296(5) 0.0189(13) Uani 1.00 1 d . . .
N(7) N 0.4138(4) 0.5540(2) 0.0582(5) 0.0197(13) Uani 1.00 1 d . . .
N(8) N 0.3928(4) 0.6958(2) 0.2844(6) 0.0238(15) Uani 1.00 1 d . . .
N(9) N 0.2500 0.6767(5) -0.0058(10) 0.046(3) Uani 1.00 2 d S . .
N(10) N 0.2500 0.4696(4) 0.2339(9) 0.027(2) Uani 1.00 2 d S . .
N(11) N 0.4776(4) 0.4573(2) 0.3538(5) 0.0147(12) Uani 1.00 1 d . . .
N(12) N 0.4759(4) 0.4577(2) 0.1462(5) 0.0152(12) Uani 1.00 1 d . . .
C(1) C 0.6571(4) 0.5609(2) 0.3740(6) 0.0150(14) Uani 1.00 1 d . . .
C(2) C 0.6610(4) 0.5687(3) 0.1590(6) 0.0183(15) Uani 1.00 1 d . . .
C(3) C 0.6384(5) 0.6655(2) 0.2896(7) 0.0163(14) Uani 1.00 1 d . . .
C(4) C 0.7500 0.6412(4) 0.4529(11) 0.023(2) Uani 1.00 2 d S . .
C(5) C 0.7500 0.6532(5) 0.1147(11) 0.026(2) Uani 1.00 2 d S . .
C(6) C 0.3443(5) 0.5764(2) 0.3633(6) 0.0160(14) Uani 1.00 1 d . . .
C(7) C 0.3579(5) 0.5725(2) 0.1164(6) 0.0159(14) Uani 1.00 1 d . . .
C(8) C 0.3422(4) 0.6631(2) 0.2651(6) 0.0158(14) Uani 1.00 1 d . . .
C(9) C 0.2500 0.6492(4) 0.0747(11) 0.023(2) Uani 1.00 2 d S . .
C(10) C 0.2500 0.5141(4) 0.2325(9) 0.017(2) Uani 1.00 2 d S . .
C(11) C 0.4861(4) 0.4801(2) 0.2498(6) 0.0141(14) Uani 1.00 1 d . . .
C(12) C 0.4535(6) 0.4060(3) 0.3523(8) 0.030(2) Uani 1.00 1 d . . .
C(13) C 0.4394(8) 0.3804(3) 0.2496(8) 0.039(2) Uani 1.00 1 d . . .
C(14) C 0.4523(7) 0.4073(3) 0.1481(8) 0.033(2) Uani 1.00 1 d . . .
O(4) O 0.329(3) 0.6887(19) 0.626(4) 0.28(2) Uiso 0.50 1 d P A -1
C(15) C 0.2500 0.661(2) 0.595(4) 0.2840 Uiso 1.00 2 d S A -1
C(16) C 0.210(3) 0.632(2) 0.696(5) 0.2840 Uiso 0.50 1 d P A -1
C(17) C 0.2500 0.578(2) 0.711(5) 0.2840 Uiso 1.00 2 d S A -1
O(5) O 0.364(2) 0.7500 0.842(2) 0.095(10) Uiso 0.50 2 d SP B -2
C(18) C 0.438(2) 0.7201(18) 0.878(4) 0.0947 Uiso 0.25 1 d P B -2
C(19) C 0.465(2) 0.734(2) 1.001(2) 0.0947 Uiso 0.25 1 d P B -2
C(20) C 0.563(2) 0.7500 1.002(4) 0.0947 Uiso 0.50 2 d SP B -2
H(1) H 0.5008 0.5154 0.2499 0.017 Uiso 1.00 1 c R . .
H(2) H 0.4465 0.3881 0.4219 0.036 Uiso 1.00 1 c R . .
H(3) H 0.4215 0.3456 0.2488 0.047 Uiso 1.00 1 c R . .
H(4) H 0.4444 0.3898 0.0781 0.039 Uiso 1.00 1 c R . .

loop_
_atom_site_aniso_label
_atom_site_aniso_U_11
_atom_site_aniso_U_22
_atom_site_aniso_U_33
_atom_site_aniso_U_12
_atom_site_aniso_U_13
_atom_site_aniso_U_23
W(1) 0.00449(19) 0.0115(2) 0.0158(2) 0.0000 0.0000 0.00211(16)
W(2) 0.00485(19) 0.0105(2) 0.0169(2) 0.0000 0.0000 0.00055(16)
Cu(1A) 0.0089(6) 0.0173(6) 0.0118(5) -0.0042(4) 0.0006(4) 0.0015(4)
Cu(1B) 0.0133(6) 0.0179(6) 0.0117(5) 0.0036(4) 0.0019(4) -0.0005(5)
Cu(2) 0.0065(5) 0.0125(5) 0.0368(7) 0.0000 -0.0019(5) 0.0000
O(1) 0.046(6) 0.083(8) 0.038(5) 0.0000 0.021(5) 0.0000
O(2) 0.056(9) 0.21(2) 0.084(11) 0.0000 -0.023(9) 0.0000
O(3) 0.21(5) 0.04(2) 0.036(19) 0.0000 0.0000 0.0000
N(1) 0.012(3) 0.021(3) 0.013(2) -0.004(2) -0.002(2) -0.000(2)
N(2) 0.014(3) 0.027(3) 0.018(3) -0.004(2) -0.000(2) 0.003(2)
N(3) 0.009(2) 0.022(3) 0.041(4) 0.000(2) -0.005(2) 0.005(3)
N(4) 0.022(5) 0.037(6) 0.031(5) 0.0000 0.0000 -0.017(5)
N(5) 0.045(7) 0.040(7) 0.044(7) 0.0000 0.0000 0.013(6)
N(6) 0.015(3) 0.021(3) 0.021(3) 0.000(2) -0.003(2) 0.002(2)
N(7) 0.014(3) 0.029(3) 0.017(3) 0.001(2) -0.002(2) -0.002(2)
N(8) 0.010(3) 0.018(3) 0.043(4) 0.001(2) -0.005(2) 0.003(3)
N(9) 0.058(8) 0.050(8) 0.030(6) 0.0000 0.0000 0.015(6)
N(10) 0.026(5) 0.020(5) 0.036(5) 0.0000 0.0000 -0.001(4)
N(11) 0.012(2) 0.016(3) 0.015(2) -0.001(2) 0.004(2) 0.000(2)
N(12) 0.010(2) 0.020(3) 0.016(2) -0.000(2) 0.001(2) -0.003(2)
C(1) 0.008(3) 0.021(3) 0.016(3) 0.001(2) -0.001(2) -0.002(3)
C(2) 0.009(3) 0.032(4) 0.014(3) -0.002(2) 0.005(2) 0.005(3)
C(3) 0.013(3) 0.005(2) 0.030(4) 0.001(2) -0.004(2) 0.004(2)
C(4) 0.023(6) 0.009(5) 0.037(7) 0.0000 0.0000 -0.001(5)
C(5) 0.009(5) 0.036(6) 0.031(6) 0.0000 0.0000 0.006(5)
C(6) 0.013(3) 0.016(3) 0.019(3) -0.003(2) 0.001(2) 0.000(3)
C(7) 0.015(3) 0.015(3) 0.018(3) -0.001(2) -0.001(2) -0.002(2)
C(8) 0.010(3) 0.012(3) 0.025(3) 0.003(2) -0.003(2) 0.002(3)
C(9) 0.012(5) 0.024(5) 0.034(6) 0.0000 0.0000 -0.002(5)
C(10) 0.018(5) 0.014(5) 0.019(5) 0.0000 0.0000 0.002(4)
C(11) 0.008(3) 0.017(3) 0.018(3) 0.001(2) -0.002(2) -0.006(2)
C(12) 0.043(5) 0.023(4) 0.025(4) -0.013(3) 0.003(3) 0.004(3)
C(13) 0.076(7) 0.016(4) 0.026(4) -0.014(4) 0.002(4) -0.001(3)
C(14) 0.049(5) 0.025(4) 0.024(4) -0.007(4) 0.002(4) -0.005(3)

loop_
_atom_type_symbol
_atom_type_description
_atom_type_scat_dispersion_real
_atom_type_scat_dispersion_imag
_atom_type_scat_source
C C 0.003 0.002
;
International Tables for Crystallography
(1992, Vol. C, Tables 4.2.6.8 and 6.1.1.4)
;
H H 0.000 0.000
;
International Tables for Crystallography
(1992, Vol. C, Table 6.1.1.4)
;
Cu Cu 0.320 1.265
;
International Tables for Crystallography
(1992, Vol. C, Tables 4.2.6.8 and 6.1.1.4)
;
N N 0.006 0.003
;
International Tables for Crystallography
(1992, Vol. C, Tables 4.2.6.8 and 6.1.1.4)
;
O O 0.011 0.006
;
International Tables for Crystallography
(1992, Vol. C, Tables 4.2.6.8 and 6.1.1.4)
;
W W -0.849 6.872
;
International Tables for Crystallography
(1992, Vol. C, Tables 4.2.6.8 and 6.1.1.4)
;

loop_
_geom_angle_atom_site_label_1
_geom_angle_atom_site_label_2
_geom_angle_atom_site_label_3
_geom_angle
_geom_angle_publ_flag
_geom_angle_site_symmetry_1
_geom_angle_site_symmetry_3
C(1) W(1) C(1) 78.0(2) yes . 65502
C(1) W(1) C(2) 69.7(2) yes . .
C(1) W(1) C(2) 114.5(2) yes . 65502
C(1) W(1) C(3) 82.3(2) yes . .
C(1) W(1) C(3) 145.1(2) yes . 65502
C(1) W(1) C(4) 74.3(2) yes . .
C(1) W(1) C(5) 137.6(2) yes . .
C(1) W(1) C(2) 114.5(2) yes 65502 .
C(1) W(1) C(2) 69.7(2) yes 65502 65502
C(1) W(1) C(3) 145.1(2) yes 65502 .
C(1) W(1) C(3) 82.3(2) yes 65502 65502
C(1) W(1) C(4) 74.3(2) yes 65502 .
C(1) W(1) C(5) 137.6(2) yes 65502 .
C(2) W(1) C(2) 74.5(2) yes . 65502
C(2) W(1) C(3) 84.4(2) yes . .
C(2) W(1) C(3) 145.2(2) yes . 65502
C(2) W(1) C(4) 139.5(2) yes . .
C(2) W(1) C(5) 73.1(3) yes . .
C(2) W(1) C(3) 145.2(2) yes 65502 .
C(2) W(1) C(3) 84.4(2) yes 65502 65502
C(2) W(1) C(4) 139.5(2) yes 65502 .
C(2) W(1) C(5) 73.1(3) yes 65502 .
C(3) W(1) C(3) 98.7(2) yes . 65502
C(3) W(1) C(4) 72.7(2) yes . .
C(3) W(1) C(5) 74.5(3) yes . .
C(3) W(1) C(4) 72.7(2) yes 65502 .
C(3) W(1) C(5) 74.5(3) yes 65502 .
C(4) W(1) C(5) 128.6(4) yes . .
C(6) W(2) C(6) 79.5(2) yes . 55502
C(6) W(2) C(7) 82.4(2) yes . .
C(6) W(2) C(7) 144.3(2) yes . 55502
C(6) W(2) C(8) 70.0(2) yes . .
C(6) W(2) C(8) 117.5(2) yes . 55502
C(6) W(2) C(9) 137.9(2) yes . .
C(6) W(2) C(10) 73.1(2) yes . .
C(6) W(2) C(7) 144.3(2) yes 55502 .
C(6) W(2) C(7) 82.4(2) yes 55502 55502
C(6) W(2) C(8) 117.5(2) yes 55502 .
C(6) W(2) C(8) 70.0(2) yes 55502 55502
C(6) W(2) C(9) 137.9(2) yes 55502 .
C(6) W(2) C(10) 73.1(2) yes 55502 .
C(7) W(2) C(7) 95.2(2) yes . 55502
C(7) W(2) C(8) 84.0(2) yes . .
C(7) W(2) C(8) 145.4(2) yes . 55502
C(7) W(2) C(9) 72.9(2) yes . .
C(7) W(2) C(10) 72.3(2) yes . .
C(7) W(2) C(8) 145.4(2) yes 55502 .
C(7) W(2) C(8) 84.0(2) yes 55502 55502
C(7) W(2) C(9) 72.9(2) yes 55502 .
C(7) W(2) C(10) 72.3(2) yes 55502 .
C(8) W(2) C(8) 77.8(2) yes . 55502
C(8) W(2) C(9) 73.9(3) yes . .
C(8) W(2) C(10) 138.3(2) yes . .
C(8) W(2) C(9) 73.9(3) yes 55502 .
C(8) W(2) C(10) 138.3(2) yes 55502 .
C(9) W(2) C(10) 127.4(4) yes . .
N(1) Cu(1A) N(1) 180.0(3) yes . 66605
N(1) Cu(1A) N(11) 91.1(2) yes . .
N(1) Cu(1A) N(11) 88.9(2) yes . 66605
N(1) Cu(1A) N(11) 88.9(2) yes 66605 .
N(1) Cu(1A) N(11) 91.1(2) yes 66605 66605
N(11) Cu(1A) N(11) 180.0(3) yes . 66605
N(7) Cu(1B) N(7) 180.0(3) yes . 66505
N(7) Cu(1B) N(12) 88.7(2) yes . .
N(7) Cu(1B) N(12) 91.3(2) yes . 66505
N(7) Cu(1B) N(12) 91.3(2) yes 66505 .
N(7) Cu(1B) N(12) 88.7(2) yes 66505 66505
N(12) Cu(1B) N(12) 180.0(3) yes . 66505
O(1) Cu(2) N(3) 98.9(3) yes . .
O(1) Cu(2) N(3) 98.9(3) yes . 56503
O(1) Cu(2) N(8) 96.9(3) yes . .
O(1) Cu(2) N(8) 96.9(3) yes . 56503
N(3) Cu(2) N(3) 89.1(2) yes . 56503
N(3) Cu(2) N(8) 89.0(2) yes . .
N(3) Cu(2) N(8) 164.2(3) yes . 56503
N(3) Cu(2) N(8) 164.2(3) yes 56503 .
N(3) Cu(2) N(8) 89.0(2) yes 56503 56503
N(8) Cu(2) N(8) 88.6(2) yes . 56503
C(15) O(4) C(16) 55(3) yes . 55502
C(18) O(5) C(18) 66(3) yes . 56503
Cu(1A) N(1) C(1) 174.5(6) yes . .
Cu(2) N(3) C(3) 177.3(6) yes . .
Cu(1B) N(7) C(7) 158.2(6) yes . .
Cu(2) N(8) C(8) 176.8(6) yes . .
Cu(1A) N(11) C(11) 119.5(4) yes . .
Cu(1A) N(11) C(12) 124.8(5) yes . .
C(11) N(11) C(12) 115.7(6) yes . .
Cu(1B) N(12) C(11) 119.6(4) yes . .
Cu(1B) N(12) C(14) 124.9(5) yes . .
C(11) N(12) C(14) 115.4(6) yes . .
W(1) C(1) N(1) 174.6(6) yes . .
W(1) C(2) N(2) 179.5(7) yes . .
W(1) C(3) N(3) 178.0(6) yes . .
W(1) C(4) N(4) 178.6(10) yes . .
W(1) C(5) N(5) 179.9(10) yes . .
W(2) C(6) N(6) 175.8(6) yes . .
W(2) C(7) N(7) 174.6(6) yes . .
W(2) C(8) N(8) 178.2(6) yes . .
W(2) C(9) N(9) 178.7(11) yes . .
W(2) C(10) N(10) 179.3(9) yes . .
N(11) C(11) N(12) 127.2(6) yes . .
N(11) C(12) C(13) 120.8(8) yes . .
C(12) C(13) C(14) 118.6(8) yes . .
N(12) C(14) C(13) 122.2(8) yes . .
O(4) C(15) C(16) 112(4) yes . .
C(15) C(16) C(17) 113(4) yes . .
O(5) C(18) C(19) 110(3) yes . .
C(18) C(19) C(20) 109(3) yes . .
N(11) C(11) H(1) 116.4 no . .
N(12) C(11) H(1) 116.4 no . .
N(11) C(12) H(2) 119.6 no . .
C(13) C(12) H(2) 119.6 no . .
C(12) C(13) H(3) 120.7 no . .
C(14) C(13) H(3) 120.7 no . .
N(12) C(14) H(4) 118.9 no . .
C(13) C(14) H(4) 118.9 no . .

loop_
_geom_bond_atom_site_label_1
_geom_bond_atom_site_label_2
_geom_bond_distance
_geom_bond_publ_flag
_geom_bond_site_symmetry_2
W(1) C(1) 2.181(7) yes .
W(1) C(1) 2.181(7) yes 65502
W(1) C(2) 2.171(7) yes .
W(1) C(2) 2.171(7) yes 65502
W(1) C(3) 2.172(7) yes .
W(1) C(3) 2.172(7) yes 65502
W(1) C(4) 2.177(12) yes .
W(1) C(5) 2.163(12) yes .
W(2) C(6) 2.178(7) yes .
W(2) C(6) 2.178(7) yes 55502
W(2) C(7) 2.156(7) yes .
W(2) C(7) 2.156(7) yes 55502
W(2) C(8) 2.167(7) yes .
W(2) C(8) 2.167(7) yes 55502
W(2) C(9) 2.172(12) yes .
W(2) C(10) 2.187(10) yes .
Cu(1A) N(1) 2.017(6) yes .
Cu(1A) N(1) 2.017(6) yes 66605
Cu(1A) N(11) 2.036(6) yes .
Cu(1A) N(11) 2.036(6) yes 66605
Cu(1B) N(7) 1.995(6) yes .
Cu(1B) N(7) 1.995(6) yes 66505
Cu(1B) N(12) 2.034(6) yes .
Cu(1B) N(12) 2.034(6) yes 66505
Cu(2) O(1) 2.171(11) yes .
Cu(2) N(3) 1.976(6) yes .
Cu(2) N(3) 1.976(6) yes 56503
Cu(2) N(8) 1.984(6) yes .
Cu(2) N(8) 1.984(6) yes 56503
O(4) C(15) 1.41(5) yes .
O(5) C(18) 1.40(5) yes .
N(1) C(1) 1.135(9) yes .
N(2) C(2) 1.137(9) yes .
N(3) C(3) 1.158(9) yes .
N(4) C(4) 1.153(17) yes .
N(5) C(5) 1.158(18) yes .
N(6) C(6) 1.146(9) yes .
N(7) C(7) 1.165(9) yes .
N(8) C(8) 1.144(9) yes .
N(9) C(9) 1.165(18) yes .
N(10) C(10) 1.137(14) yes .
N(11) C(11) 1.339(9) yes .
N(11) C(12) 1.360(10) yes .
N(12) C(11) 1.333(9) yes .
N(12) C(14) 1.338(10) yes .
C(12) C(13) 1.369(13) yes .
C(13) C(14) 1.371(13) yes .
C(15) C(16) 1.51(7) yes .
C(16) C(17) 1.51(8) yes .
C(18) C(19) 1.52(5) yes .
C(19) C(20) 1.51(5) yes .
C(11) H(1) 0.930 no .
C(12) H(2) 0.930 no .
C(13) H(3) 0.930 no .
C(14) H(4) 0.930 no .

loop_
_geom_contact_atom_site_label_1
_geom_contact_atom_site_label_2
_geom_contact_distance
_geom_contact_site_symmetry_2
O(1) O(2) 2.76(2) .
O(1) O(4) 3.01(5) .
O(1) O(4) 3.01(5) 56503
O(2) O(3) 2.94(3) .
O(2) N(4) 3.233(14) .
O(2) N(4) 3.233(14) 56503
O(3) N(5) 2.84(3) 55601
O(3) N(5) 2.84(3) 56603
O(4) O(5) 2.99(6) .
O(4) C(18) 3.42(7) .
O(5) O(5) 3.37(4) 55502
O(5) N(9) 3.07(2) 55601
O(5) N(9) 3.07(2) 56603
N(5) C(20) 3.36(3) 55401
N(5) C(20) 3.36(3) 65402
N(8) C(19) 3.57(3) 55401
N(9) C(18) 3.28(4) 55401
N(9) C(18) 3.28(4) 55402
N(9) C(19) 3.50(4) 55401
N(9) C(19) 3.50(4) 55402
C(13) C(18) 3.47(4) 66605
O(2) H(3) 2.795 66605
O(2) H(3) 2.795 65607
N(4) H(2) 3.158 56606
N(4) H(3) 3.472 56606
N(5) H(4) 3.543 56506
C(4) H(2) 3.325 56606
C(18) H(3) 3.042 66605
C(18) H(4) 3.344 66605
C(19) H(4) 3.563 66605
